data_7701748
loop_
_publ_author_name
'Jacobsen, Jannick'
'Achenbach, Bastian'
'Reinsch, Helge'
'Smolders, Simon'
'Lange, Florian-David'
'Friedrichs, Gernot'
'De Vos, Dirk'
'Stock, Norbert'

_publ_section_title
;
 The first water-based synthesis of Ce(iv)-MOFs with saturated chiral and
 achiral C<sub>4</sub>-dicarboxylate linkers.
;
_journal_issue 23
_journal_name_full 'Dalton transactions (Cambridge, England : 2003)'
_journal_page_first 8433
_journal_page_last 8441
_journal_paper_doi 10.1039/c9dt01542f
_journal_volume 48
_journal_year 2019
_chemical_formula_sum 'C32 Ce12 N2.48 O83.52'
_chemical_formula_weight 3436.82
_chemical_name_mineral CAU-44
_space_group_IT_number 58
_space_group_name_Hall '-P 2 2n'
_space_group_name_H-M_alt 'P n n m'
_symmetry_cell_setting orthorhombic
_symmetry_Int_Tables_number 58
_symmetry_space_group_name_Hall '-P 2 2n'
_symmetry_space_group_name_H-M 'P n n m'
_audit_update_record
;
2019-04-09 deposited with the CCDC.	2019-05-13 downloaded from the CCDC.
;
_cell_angle_alpha 90
_cell_angle_beta 90
_cell_angle_gamma 90
_cell_formula_units_Z 1
_cell_length_a 10.6094(3)
_cell_length_b 12.5145(4)
_cell_length_c 20.4034(6)
_cell_volume 2708.99(14)
_diffrn_ambient_temperature 298
_diffrn_measurement_device_type 'STOE Stadi P Cu Ka1'
_diffrn_radiation_wavelength 1.540598
_cod_data_source_file c9dt01542f2.cif
_cod_data_source_block CAU44
_cod_original_sg_symbol_H-M PNNM
_cod_database_code 7701748

loop_
_symmetry_equiv_pos_as_xyz
'x, y, z '
'-x, -y, z '
'-x+1/2, y+1/2, -z+1/2 '
'-x+1/2, y+1/2, z+1/2 '
'x, y, -z '
'-x, -y, -z '
'x+1/2, -y+1/2, -z+1/2 '
'x+1/2, -y+1/2, z+1/2 '

loop_
_atom_site_label
_atom_site_type_symbol
_atom_site_symmetry_multiplicity
_atom_site_fract_x
_atom_site_fract_y
_atom_site_fract_z
_atom_site_occupancy
_atom_site_B_iso_or_equiv
Ce1 Ce 4 0.5 0.5 0.1317(3) 1 0.50(11)
Ce2 Ce 4 0.3391(6) 0.3289(5) 0 1 0.50(11)
Ce3 Ce 4 0.6966(6) 0.3654(5) 0 1 0.50(11)
O1 O 8 0.323(4) 0.480(4) 0.0685(14) 1 0.50(11)
O2 O 8 0.520(4) 0.345(3) 0.0642(14) 1 0.50(11)
O3 O 4 0.916(7) 0.385(6) 0 1 0.50(11)
O4 O 4 0.122(7) 0.350(5) 0 1 0.50(11)
O5 O 8 0.656(4) 0.394(3) 0.185(2) 1 0.50(11)
O6 O 8 0.767(4) 0.325(3) 0.102(2) 1 0.50(11)
C1 C 8 0.738(7) 0.329(6) 0.163(4) 1 0.50(11)
C2 C 8 0.804(6) 0.252(5) 0.210(4) 1 0.50(11)
O7 O 8 0.411(3) 0.366(4) 0.1980(18) 1 0.50(11)
O8 O 8 0.321(4) 0.286(3) 0.113(2) 1 0.50(11)
C3 C 8 0.337(7) 0.295(6) 0.174(4) 1 0.50(11)
C4 C 8 0.267(7) 0.219(5) 0.220(4) 1 0.50(11)
O9 O 4 0.662(5) 0.184(4) 0 1 0.50(11)
O10 O 4 0.345(5) 0.138(4) 0 1 0.50(11)
N1 N 8 1.02(2) 0.386(13) 0.031(6) 0.31(2) 0.50(11)
O11 O 8 1.038(12) 0.448(9) 0.082(5) 0.31(2) 0.50(11)
G1 O 8 0.382(6) 0.474(8) 0.436(3) 0.63(4) 8(2)
G2 O 8 -0.067(9) 0.796(8) 0.096(4) 0.50(6) 8(2)
G3 O 4 0.5 1 0.211(3) 1.00(8) 8(2)
G4 O 8 0.068(7) 0.511(13) 0.590(3) 0.50(4) 8(2)
